data_7227264
loop_
_publ_author_name
'Voisin, Doria'
'Flot, David'
'Van der Lee, Arie'
'Dautel, Olivier J.'
'Moreau, Joel J. E.'

_publ_section_title
;
 Hydrogen bond-directed assembly of silsesquioxanes cubes: synthesis of
 carboxylic acid POSS derivatives and the solid state structure of
 octa[2-(p-carboxyphenyl)ethyl] silsesquioxane
;
_journal_issue 3
_journal_name_full CrystEngComm
_journal_page_first 492
_journal_paper_doi 10.1039/C6CE02369J
_journal_volume 19
_journal_year 2017
_chemical_formula_sum 'C80 H88 O30 Si8'
_chemical_formula_weight 1754.22
_space_group_crystal_system triclinic
_space_group_IT_number 2
_space_group_name_Hall '-P 1'
_space_group_name_H-M_alt 'P -1'
_symmetry_space_group_name_Hall '-P 1'
_symmetry_space_group_name_H-M 'P -1'
_atom_sites_solution_hydrogens geom
_audit_creation_method SHELXL-2014/7
_audit_update_record
;
2016-10-12 deposited with the CCDC.
2016-12-13 downloaded from the CCDC.
;
_cell_angle_alpha 85.936(10)
_cell_angle_beta 76.182(9)
_cell_angle_gamma 78.08(2)
_cell_formula_units_Z 1
_cell_length_a 10.894(3)
_cell_length_b 12.114(3)
_cell_length_c 15.800(3)
_cell_measurement_reflns_used 6903
_cell_measurement_temperature 100(2)
_cell_measurement_theta_max 32.677
_cell_measurement_theta_min 1.631
_cell_volume 1980.6(8)
_computing_structure_refinement 'SHELXL-2014/7 (Sheldrick, 2014)'
_diffrn_ambient_temperature 100(2)
_diffrn_detector_type 'Dectris PILATUS2 6M'
_diffrn_measured_fraction_theta_full 0.800
_diffrn_measured_fraction_theta_max 0.739
_diffrn_measurement_device_type 'ESRF-EMBL  MD2M diffractometer'
_diffrn_measurement_method oscillation
_diffrn_radiation_monochromator Si111
_diffrn_radiation_source 'ESRF synchrotron'
_diffrn_radiation_type synchrotron
_diffrn_radiation_wavelength 0.8729
_diffrn_reflns_av_R_equivalents 0.0712
_diffrn_reflns_av_unetI/netI 0.0641
_diffrn_reflns_Laue_measured_fraction_full 0.800
_diffrn_reflns_Laue_measured_fraction_max 0.739
_diffrn_reflns_limit_h_max 13
_diffrn_reflns_limit_h_min -13
_diffrn_reflns_limit_k_max 13
_diffrn_reflns_limit_k_min -13
_diffrn_reflns_limit_l_max 19
_diffrn_reflns_limit_l_min -19
_diffrn_reflns_number 19447
_diffrn_reflns_point_group_measured_fraction_full 0.800
_diffrn_reflns_point_group_measured_fraction_max 0.739
_diffrn_reflns_theta_full 31.583
_diffrn_reflns_theta_max 32.677
_diffrn_reflns_theta_min 1.631
_diffrn_source_type 'ID23-2 microfocus'
_exptl_absorpt_coefficient_mu 0.224
_exptl_crystal_density_diffrn 1.471
_exptl_crystal_description plate
_exptl_crystal_F_000 920
_exptl_crystal_size_max 0.06
_exptl_crystal_size_mid 0.02
_exptl_crystal_size_min 0.05
_refine_diff_density_max 0.454
_refine_diff_density_min -0.496
_refine_diff_density_rms 0.071
_refine_ls_extinction_method none
_refine_ls_goodness_of_fit_ref 1.026
_refine_ls_hydrogen_treatment constr
_refine_ls_matrix_type full
_refine_ls_number_parameters 528
_refine_ls_number_reflns 5795
_refine_ls_number_restraints 0
_refine_ls_restrained_S_all 1.026
_refine_ls_R_factor_all 0.0804
_refine_ls_R_factor_gt 0.0586
_refine_ls_shift/su_max 0.001
_refine_ls_shift/su_mean 0.000
_refine_ls_structure_factor_coef Fsqd
_refine_ls_weighting_details 'w=1/[\s^2^(Fo^2^)+(0.1129P)^2^] where P=(Fo^2^+2Fc^2^)/3'
_refine_ls_weighting_scheme calc
_refine_ls_wR_factor_gt 0.1621
_refine_ls_wR_factor_ref 0.1825
_reflns_Friedel_coverage 0.000
_reflns_number_gt 4132
_reflns_number_total 5795
_reflns_threshold_expression 'I > 2\s(I)'
_cod_data_source_file c6ce02369j2.cif
_cod_data_source_block dv202
_cod_depositor_comments 'Adding full bibliography for 7227263--7227264.cif.'
_cod_database_code 7227264
_shelx_shelxl_version_number 2014/7
_shelx_space_group_comment
;
The symmetry employed for this shelxl refinement is uniquely defined
by the following loop, which should always be used as a source of
symmetry information in preference to the above space-group names.
They are only intended as comments.
;

loop_
_space_group_symop_operation_xyz
'x, y, z'
'-x, -y, -z'

loop_
_atom_site_label
_atom_site_type_symbol
_atom_site_fract_x
_atom_site_fract_y
_atom_site_fract_z
_atom_site_U_iso_or_equiv
_atom_site_adp_type
_atom_site_occupancy
_atom_site_site_symmetry_order
_atom_site_calc_flag
_atom_site_refinement_flags_posn
_atom_site_refinement_flags_adp
_atom_site_refinement_flags_occupancy
Si1 Si 0.83811(9) 0.35676(9) 0.51414(6) 0.0386(3) Uani 1 1 d . . .
Si2 Si 1.02619(9) 0.36581(9) 0.64085(6) 0.0381(3) Uani 1 1 d . . .
Si3 Si 0.75368(9) 0.61530(9) 0.51873(6) 0.0390(3) Uani 1 1 d . . .
Si4 Si 0.94116(9) 0.62493(9) 0.64567(6) 0.0391(3) Uani 1 1 d . . .
O1 O 0.9301(2) 0.3452(2) 0.58202(14) 0.0427(7) Uani 1 1 d . . .
O2 O 0.7475(2) 0.4825(2) 0.52251(15) 0.0413(7) Uani 1 1 d . . .
O3 O 1.0711(2) 0.6599(2) 0.58412(15) 0.0429(7) Uani 1 1 d . . .
O4 O 0.8329(2) 0.6388(2) 0.58839(15) 0.0423(7) Uani 1 1 d . . .
O5 O 1.1712(2) 0.3535(2) 0.57871(15) 0.0407(6) Uani 1 1 d . . .
O6 O 0.9775(2) 0.4946(2) 0.67661(15) 0.0424(7) Uani 1 1 d . . .
O7 O 0.8008(3) 0.2537(2) 1.07242(18) 0.0536(8) Uani 1 1 d . . .
H7 H 0.7601 0.2073 1.1028 0.080 Uiso 1 1 calc R U .
O8 O 0.6021(2) 0.3329(2) 1.05715(17) 0.0505(7) Uani 1 1 d . . .
O9 O 0.2433(2) 0.3365(2) 0.85127(17) 0.0483(7) Uani 1 1 d . . .
O10 O 0.5617(2) -0.2924(2) 1.11771(17) 0.0504(7) Uani 1 1 d . . .
H10 H 0.5846 -0.2307 1.1018 0.076 Uiso 1 1 calc R U .
O11 O 0.6378(2) -0.1176(2) 1.03710(19) 0.0551(8) Uani 1 1 d . . .
O12 O 0.8438(2) -0.1806(2) 1.04023(17) 0.0495(7) Uani 1 1 d . . .
H12 H 0.8117 -0.2303 1.0727 0.074 Uiso 1 1 calc R U .
O13 O 0.5052(3) 0.1716(2) 1.15469(18) 0.0528(8) Uani 1 1 d . . .
H13 H 0.5461 0.2185 1.1252 0.079 Uiso 1 1 calc R U .
O14 O 0.7049(3) 0.0867(2) 1.16425(18) 0.0550(8) Uani 1 1 d . . .
C1 C 0.7355(4) 0.2503(3) 0.5419(2) 0.0436(10) Uani 1 1 d . . .
H1A H 0.6960 0.2444 0.4926 0.052 Uiso 1 1 calc R U .
H1B H 0.7898 0.1760 0.5506 0.052 Uiso 1 1 calc R U .
C2 C 0.6278(4) 0.2790(3) 0.6250(2) 0.0437(10) Uani 1 1 d . . .
H2A H 0.6625 0.3134 0.6670 0.052 Uiso 1 1 calc R U .
H2B H 0.5571 0.3362 0.6095 0.052 Uiso 1 1 calc R U .
C3 C 0.5723(3) 0.1795(3) 0.6697(2) 0.0417(9) Uani 1 1 d . . .
C4 C 0.5593(4) -0.1786(4) 1.3126(2) 0.0476(10) Uani 1 1 d . . .
H4A H 0.6153 -0.2395 1.3336 0.057 Uiso 1 1 calc R U .
C5 C 0.6102(4) -0.0919(4) 1.2656(3) 0.0499(11) Uani 1 1 d . . .
H5A H 0.7003 -0.0940 1.2542 0.060 Uiso 1 1 calc R U .
C6 C 0.5299(4) -0.0009(3) 1.2347(2) 0.0443(10) Uani 1 1 d . . .
C7 C 0.3982(4) 0.0013(4) 1.2529(3) 0.0486(10) Uani 1 1 d . . .
H7A H 0.3422 0.0628 1.2325 0.058 Uiso 1 1 calc R U .
C8 C 0.3485(4) -0.0865(3) 1.3008(2) 0.0485(10) Uani 1 1 d . . .
H8A H 0.2581 -0.0832 1.3139 0.058 Uiso 1 1 calc R U .
C9 C 0.5845(4) 0.0905(3) 1.1816(2) 0.0445(10) Uani 1 1 d . . .
C10 C 1.0231(3) 0.2626(3) 0.7323(2) 0.0405(9) Uani 1 1 d . . .
H10A H 1.0671 0.1868 0.7100 0.049 Uiso 1 1 calc R U .
H10B H 1.0699 0.2834 0.7734 0.049 Uiso 1 1 calc R U .
C11 C 0.8830(3) 0.2597(3) 0.7801(2) 0.0440(10) Uani 1 1 d . . .
H11A H 0.8476 0.3308 0.8123 0.053 Uiso 1 1 calc R U .
H11B H 0.8329 0.2599 0.7354 0.053 Uiso 1 1 calc R U .
C12 C 0.8578(4) 0.1628(3) 0.8438(2) 0.0405(9) Uani 1 1 d . . .
C13 C 0.9534(3) 0.0766(3) 0.8645(2) 0.0425(9) Uani 1 1 d . . .
H13A H 1.0415 0.0785 0.8402 0.051 Uiso 1 1 calc R U .
C14 C 0.9211(3) -0.0118(3) 0.9203(2) 0.0412(9) Uani 1 1 d . . .
H14A H 0.9870 -0.0701 0.9338 0.049 Uiso 1 1 calc R U .
C15 C 0.7923(3) -0.0152(3) 0.9566(2) 0.0401(9) Uani 1 1 d . . .
C16 C 0.6968(4) 0.0710(3) 0.9367(2) 0.0459(10) Uani 1 1 d . . .
H17A H 0.6086 0.0692 0.9610 0.055 Uiso 1 1 calc R U .
C17 C 0.7295(4) 0.1585(3) 0.8822(2) 0.0462(10) Uani 1 1 d . . .
H16A H 0.6633 0.2177 0.8703 0.055 Uiso 1 1 calc R U .
C18 C 0.7524(4) -0.1087(3) 1.0143(2) 0.0442(10) Uani 1 1 d . . .
C20 C 0.8793(4) 0.7181(3) 0.7403(2) 0.0440(10) Uani 1 1 d . . .
H20A H 0.8957 0.7943 0.7208 0.053 Uiso 1 1 calc R U .
H20B H 0.7847 0.7243 0.7578 0.053 Uiso 1 1 calc R U .
C21 C 0.9338(4) 0.6843(4) 0.8226(2) 0.0452(10) Uani 1 1 d . . .
H21A H 1.0285 0.6594 0.8043 0.054 Uiso 1 1 calc R U .
H21B H 0.9163 0.7517 0.8589 0.054 Uiso 1 1 calc R U .
C22 C 0.8775(3) 0.5908(3) 0.8781(2) 0.0394(9) Uani 1 1 d . . .
C23 C 0.7454(4) 0.6017(3) 0.9109(2) 0.0441(10) Uani 1 1 d . . .
H23A H 0.6892 0.6683 0.8976 0.053 Uiso 1 1 calc R U .
C24 C 0.6937(4) 0.5170(3) 0.9630(2) 0.0438(10) Uani 1 1 d . . .
H24A H 0.6030 0.5245 0.9826 0.053 Uiso 1 1 calc R U .
C25 C 0.7755(4) 0.4215(3) 0.9862(2) 0.0418(9) Uani 1 1 d . . .
C26 C 0.9082(4) 0.4109(3) 0.9548(2) 0.0445(10) Uani 1 1 d . . .
H26A H 0.9648 0.3464 0.9709 0.053 Uiso 1 1 calc R U .
C27 C 0.9579(4) 0.4931(3) 0.9008(2) 0.0451(10) Uani 1 1 d . . .
H27A H 1.0484 0.4834 0.8786 0.054 Uiso 1 1 calc R U .
C28 C 0.7219(4) 0.3309(3) 1.0418(2) 0.0436(10) Uani 1 1 d . . .
C29 C 0.5904(3) 0.7051(3) 0.5414(2) 0.0444(10) Uani 1 1 d . . .
H29A H 0.5957 0.7774 0.5087 0.053 Uiso 1 1 calc R U .
H29B H 0.5339 0.6677 0.5173 0.053 Uiso 1 1 calc R U .
C30 C 0.5240(4) 0.7322(3) 0.6374(2) 0.0459(10) Uani 1 1 d . . .
H30A H 0.5842 0.7607 0.6644 0.055 Uiso 1 1 calc R U .
H30B H 0.4476 0.7934 0.6389 0.055 Uiso 1 1 calc R U .
C31 C 0.4822(4) 0.6340(3) 0.6905(2) 0.0438(10) Uani 1 1 d . . .
C32 C 0.3650(4) 0.6037(4) 0.6880(2) 0.0493(11) Uani 1 1 d . . .
H32A H 0.3134 0.6459 0.6516 0.059 Uiso 1 1 calc R U .
C33 C 0.3233(4) 0.5138(4) 0.7375(2) 0.0488(10) Uani 1 1 d . . .
H33A H 0.2438 0.4950 0.7351 0.059 Uiso 1 1 calc R U .
C34 C 0.3985(4) 0.4510(3) 0.7909(2) 0.0426(10) Uani 1 1 d . . .
C35 C 0.5152(4) 0.4783(4) 0.7928(2) 0.0465(10) Uani 1 1 d . . .
H35A H 0.5679 0.4345 0.8278 0.056 Uiso 1 1 calc R U .
C36 C 0.5554(4) 0.5690(3) 0.7437(2) 0.0455(10) Uani 1 1 d . . .
H36A H 0.6350 0.5873 0.7466 0.055 Uiso 1 1 calc R U .
C37 C 0.3536(4) 0.3558(3) 0.8438(2) 0.0450(10) Uani 1 1 d . . .
014 O 0.9781(6) -0.0721(5) 0.4145(4) 0.0850(18) Uiso 0.675(6) 1 d . . P
C52 C 0.8587(8) -0.0670(6) 0.4804(5) 0.072(2) Uani 0.675(6) 1 d . . P
H52A H 0.8569 -0.0190 0.5290 0.086 Uiso 0.675(6) 1 calc R U P
H52B H 0.8490 -0.1434 0.5040 0.086 Uiso 0.675(6) 1 calc R U P
C53 C 0.7524(7) -0.0166(6) 0.4342(4) 0.063(2) Uani 0.675(6) 1 d . . P
H53A H 0.6801 0.0323 0.4735 0.075 Uiso 0.675(6) 1 calc R U P
H53B H 0.7192 -0.0762 0.4121 0.075 Uiso 0.675(6) 1 calc R U P
C54 C 0.8216(6) 0.0540(5) 0.3575(4) 0.0590(19) Uani 0.675(6) 1 d . . P
H54A H 0.8170 0.0284 0.3004 0.071 Uiso 0.675(6) 1 calc R U P
H54B H 0.7829 0.1354 0.3629 0.071 Uiso 0.675(6) 1 calc R U P
C55 C 0.9583(7) 0.0312(6) 0.3677(5) 0.070(2) Uani 0.675(6) 1 d . . P
H55A H 1.0190 0.0261 0.3098 0.084 Uiso 0.675(6) 1 calc R U P
H55B H 0.9727 0.0928 0.3998 0.084 Uiso 0.675(6) 1 calc R U P

loop_
_atom_site_aniso_label
_atom_site_aniso_U_11
_atom_site_aniso_U_22
_atom_site_aniso_U_33
_atom_site_aniso_U_23
_atom_site_aniso_U_13
_atom_site_aniso_U_12
Si1 0.0296(5) 0.0479(7) 0.0319(5) 0.0081(5) -0.0014(4) -0.0030(5)
Si2 0.0305(6) 0.0465(7) 0.0305(5) 0.0084(5) -0.0011(4) -0.0019(5)
Si3 0.0283(5) 0.0474(7) 0.0340(6) 0.0092(5) -0.0012(4) -0.0013(5)
Si4 0.0321(6) 0.0473(7) 0.0310(5) 0.0073(5) -0.0007(4) -0.0029(5)
O1 0.0337(14) 0.0585(18) 0.0306(13) 0.0081(12) -0.0030(11) -0.0050(12)
O2 0.0301(13) 0.0446(15) 0.0416(14) 0.0126(12) -0.0023(11) -0.0016(11)
O3 0.0329(14) 0.0579(17) 0.0317(13) 0.0092(12) -0.0010(11) -0.0056(12)
O4 0.0336(14) 0.0521(17) 0.0360(13) 0.0058(12) -0.0032(11) -0.0046(12)
O5 0.0309(14) 0.0497(16) 0.0342(13) 0.0083(11) -0.0002(11) -0.0030(12)
O6 0.0413(15) 0.0425(15) 0.0346(13) 0.0065(11) -0.0002(11) -0.0007(12)
O7 0.0450(16) 0.0584(19) 0.0520(16) 0.0159(14) -0.0093(13) -0.0059(14)
O8 0.0340(15) 0.0569(18) 0.0517(16) 0.0034(14) 0.0007(12) -0.0030(13)
O9 0.0320(15) 0.0578(18) 0.0479(16) 0.0134(13) -0.0034(12) -0.0044(12)
O10 0.0348(15) 0.0558(18) 0.0543(16) 0.0159(14) -0.0063(13) -0.0051(13)
O11 0.0331(15) 0.0610(19) 0.0640(18) 0.0238(15) -0.0060(13) -0.0072(13)
O12 0.0340(15) 0.0571(18) 0.0487(16) 0.0182(13) -0.0045(12) -0.0014(13)
O13 0.0428(16) 0.0517(18) 0.0551(17) 0.0142(14) -0.0016(13) -0.0056(13)
O14 0.0365(16) 0.063(2) 0.0589(18) 0.0158(15) -0.0053(13) -0.0060(14)
C1 0.039(2) 0.053(3) 0.0338(19) 0.0038(18) -0.0032(17) -0.0058(18)
C2 0.036(2) 0.047(2) 0.039(2) 0.0109(18) -0.0011(17) -0.0030(18)
C3 0.035(2) 0.050(2) 0.0347(19) 0.0014(17) -0.0035(16) -0.0016(17)
C4 0.038(2) 0.056(3) 0.042(2) 0.0094(19) -0.0030(17) -0.0026(19)
C5 0.032(2) 0.058(3) 0.053(2) 0.011(2) -0.0030(18) -0.0047(19)
C6 0.038(2) 0.047(2) 0.039(2) 0.0087(18) 0.0000(17) -0.0013(18)
C7 0.037(2) 0.055(3) 0.047(2) 0.009(2) -0.0067(18) -0.0004(19)
C8 0.034(2) 0.056(3) 0.047(2) 0.014(2) -0.0035(18) -0.0025(19)
C9 0.037(2) 0.051(3) 0.040(2) 0.0041(18) -0.0037(17) -0.0028(19)
C10 0.033(2) 0.047(2) 0.0358(19) 0.0039(17) -0.0032(16) -0.0020(17)
C11 0.035(2) 0.054(2) 0.037(2) 0.0123(18) -0.0044(16) -0.0033(18)
C12 0.037(2) 0.050(2) 0.0295(18) 0.0034(17) -0.0025(16) -0.0050(18)
C13 0.0287(19) 0.057(3) 0.0350(19) 0.0064(18) -0.0011(16) -0.0036(17)
C14 0.033(2) 0.047(2) 0.038(2) 0.0061(18) -0.0055(16) -0.0031(17)
C15 0.035(2) 0.049(2) 0.0329(19) 0.0060(17) -0.0052(16) -0.0058(17)
C16 0.029(2) 0.059(3) 0.042(2) 0.0133(19) -0.0041(16) -0.0034(18)
C17 0.035(2) 0.050(2) 0.046(2) 0.0110(19) -0.0035(17) -0.0007(18)
C18 0.033(2) 0.053(3) 0.039(2) 0.0057(18) -0.0035(17) -0.0010(18)
C20 0.039(2) 0.050(2) 0.037(2) 0.0058(18) -0.0015(17) -0.0050(18)
C21 0.038(2) 0.058(3) 0.037(2) 0.0034(18) -0.0026(17) -0.0113(19)
C22 0.037(2) 0.049(2) 0.0310(18) -0.0021(17) -0.0063(16) -0.0069(18)
C23 0.038(2) 0.049(2) 0.039(2) 0.0069(18) -0.0056(17) -0.0013(18)
C24 0.033(2) 0.056(3) 0.037(2) 0.0064(18) -0.0024(16) -0.0053(18)
C25 0.041(2) 0.050(2) 0.0311(19) 0.0030(17) -0.0057(16) -0.0040(18)
C26 0.036(2) 0.053(3) 0.041(2) 0.0043(19) -0.0120(17) 0.0000(18)
C27 0.035(2) 0.057(3) 0.038(2) 0.0043(19) -0.0042(17) -0.0051(18)
C28 0.036(2) 0.053(3) 0.035(2) 0.0053(18) -0.0046(17) -0.0001(18)
C29 0.032(2) 0.053(2) 0.038(2) 0.0120(18) -0.0014(16) 0.0013(18)
C30 0.034(2) 0.048(2) 0.046(2) 0.0087(18) -0.0006(17) 0.0013(17)
C31 0.035(2) 0.053(2) 0.035(2) 0.0032(18) -0.0006(16) -0.0004(18)
C32 0.036(2) 0.060(3) 0.042(2) 0.014(2) -0.0047(17) 0.0021(19)
C33 0.033(2) 0.061(3) 0.046(2) 0.010(2) -0.0022(18) -0.0039(19)
C34 0.033(2) 0.049(2) 0.037(2) 0.0041(18) -0.0002(16) -0.0009(18)
C35 0.035(2) 0.059(3) 0.037(2) 0.0063(19) -0.0048(17) 0.0019(19)
C36 0.035(2) 0.058(3) 0.038(2) 0.0084(19) -0.0018(17) -0.0059(18)
C37 0.036(2) 0.052(3) 0.039(2) 0.0044(18) -0.0044(17) 0.0020(19)
C52 0.085(6) 0.056(5) 0.067(5) 0.005(4) -0.010(4) -0.007(4)
C53 0.067(5) 0.059(5) 0.059(4) -0.009(3) -0.010(4) -0.007(4)
C54 0.058(4) 0.045(4) 0.067(4) -0.009(3) -0.011(3) 0.006(3)
C55 0.066(5) 0.053(4) 0.087(5) 0.000(4) -0.015(4) -0.007(4)

loop_
_atom_type_symbol
_atom_type_description
_atom_type_scat_dispersion_real
_atom_type_scat_dispersion_imag
_atom_type_scat_source
Si Si 0.0817 0.0704 'International Tables Vol C Tables 4.2.6.8 and 6.1.1.4'
O O 0.0106 0.0060 'International Tables Vol C Tables 4.2.6.8 and 6.1.1.4'
C C 0.0033 0.0016 'International Tables Vol C Tables 4.2.6.8 and 6.1.1.4'
H H 0.0000 0.0000 'International Tables Vol C Tables 4.2.6.8 and 6.1.1.4'

loop_
_geom_angle_atom_site_label_1
_geom_angle_atom_site_label_2
_geom_angle_atom_site_label_3
_geom_angle
_geom_angle_site_symmetry_1
_geom_angle_site_symmetry_3
O1 Si1 O2 108.25(15) . .
O1 Si1 O3 108.48(13) . 2_766
O2 Si1 O3 110.00(13) . 2_766
O1 Si1 C1 109.37(16) . .
O2 Si1 C1 109.36(16) . .
O3 Si1 C1 111.33(16) 2_766 .
O1 Si2 O5 108.31(13) . .
O1 Si2 O6 107.70(14) . .
O5 Si2 O6 109.18(14) . .
O1 Si2 C10 109.98(16) . .
O5 Si2 C10 110.79(15) . .
O6 Si2 C10 110.79(16) . .
O5 Si3 O2 108.17(14) 2_766 .
O5 Si3 O4 109.26(13) 2_766 .
O2 Si3 O4 109.33(14) . .
O5 Si3 C29 108.18(15) 2_766 .
O2 Si3 C29 111.50(16) . .
O4 Si3 C29 110.35(16) . .
O6 Si4 O4 109.86(15) . .
O6 Si4 O3 107.97(14) . .
O4 Si4 O3 108.52(13) . .
O6 Si4 C20 111.02(15) . .
O4 Si4 C20 109.42(16) . .
O3 Si4 C20 110.01(17) . .
Si1 O1 Si2 165.29(18) . .
Si3 O2 Si1 142.43(17) . .
Si1 O3 Si4 140.96(19) 2_766 .
Si3 O4 Si4 161.71(18) . .
Si3 O5 Si2 141.28(17) 2_766 .
Si4 O6 Si2 143.09(17) . .
C28 O7 H7 109.5 . .
C37 O10 H10 109.5 2_657 .
C18 O12 H12 109.5 . .
C9 O13 H13 109.5 . .
C2 C1 Si1 112.6(3) . .
C2 C1 H1A 109.1 . .
Si1 C1 H1A 109.1 . .
C2 C1 H1B 109.1 . .
Si1 C1 H1B 109.1 . .
H1A C1 H1B 107.8 . .
C3 C2 C1 115.0(3) . .
C3 C2 H2A 108.5 . .
C1 C2 H2A 108.5 . .
C3 C2 H2B 108.5 . .
C1 C2 H2B 108.5 . .
H2A C2 H2B 107.5 . .
C8 C3 C4 117.1(4) 2_657 2_657
C8 C3 C2 120.5(3) 2_657 .
C4 C3 C2 122.3(3) 2_657 .
C5 C4 C3 121.8(4) . 2_657
C5 C4 H4A 119.1 . .
C3 C4 H4A 119.1 2_657 .
C4 C5 C6 120.2(4) . .
C4 C5 H5A 119.9 . .
C6 C5 H5A 119.9 . .
C7 C6 C5 119.1(4) . .
C7 C6 C9 120.4(3) . .
C5 C6 C9 120.5(3) . .
C8 C7 C6 119.9(4) . .
C8 C7 H7A 120.1 . .
C6 C7 H7A 120.1 . .
C7 C8 C3 121.8(4) . 2_657
C7 C8 H8A 119.1 . .
C3 C8 H8A 119.1 2_657 .
O14 C9 O13 122.8(4) . .
O14 C9 C6 119.9(3) . .
O13 C9 C6 117.3(3) . .
C11 C10 Si2 110.2(2) . .
C11 C10 H10A 109.6 . .
Si2 C10 H10A 109.6 . .
C11 C10 H10B 109.6 . .
Si2 C10 H10B 109.6 . .
H10A C10 H10B 108.1 . .
C12 C11 C10 118.4(3) . .
C12 C11 H11A 107.7 . .
C10 C11 H11A 107.7 . .
C12 C11 H11B 107.7 . .
C10 C11 H11B 107.7 . .
H11A C11 H11B 107.1 . .
C17 C12 C13 118.1(3) . .
C17 C12 C11 117.3(3) . .
C13 C12 C11 124.6(3) . .
C14 C13 C12 120.7(3) . .
C14 C13 H13A 119.6 . .
C12 C13 H13A 119.6 . .
C13 C14 C15 120.1(3) . .
C13 C14 H14A 120.0 . .
C15 C14 H14A 120.0 . .
C16 C15 C14 119.4(3) . .
C16 C15 C18 118.2(3) . .
C14 C15 C18 122.3(3) . .
C17 C16 C15 120.1(3) . .
C17 C16 H17A 119.9 . .
C15 C16 H17A 119.9 . .
C16 C17 C12 121.6(4) . .
C16 C17 H16A 119.2 . .
C12 C17 H16A 119.2 . .
O11 C18 O12 122.1(4) . .
O11 C18 C15 121.3(3) . .
O12 C18 C15 116.5(3) . .
C21 C20 Si4 118.0(3) . .
C21 C20 H20A 107.8 . .
Si4 C20 H20A 107.8 . .
C21 C20 H20B 107.8 . .
Si4 C20 H20B 107.8 . .
H20A C20 H20B 107.2 . .
C22 C21 C20 113.9(3) . .
C22 C21 H21A 108.8 . .
C20 C21 H21A 108.8 . .
C22 C21 H21B 108.8 . .
C20 C21 H21B 108.8 . .
H21A C21 H21B 107.7 . .
C23 C22 C27 117.9(3) . .
C23 C22 C21 121.2(4) . .
C27 C22 C21 120.8(3) . .
C24 C23 C22 121.3(4) . .
C24 C23 H23A 119.3 . .
C22 C23 H23A 119.3 . .
C23 C24 C25 119.8(4) . .
C23 C24 H24A 120.1 . .
C25 C24 H24A 120.1 . .
C26 C25 C24 119.1(4) . .
C26 C25 C28 120.5(4) . .
C24 C25 C28 120.4(3) . .
C27 C26 C25 120.5(4) . .
C27 C26 H26A 119.7 . .
C25 C26 H26A 119.7 . .
C26 C27 C22 121.2(4) . .
C26 C27 H27A 119.4 . .
C22 C27 H27A 119.4 . .
O8 C28 O7 123.1(4) . .
O8 C28 C25 119.3(3) . .
O7 C28 C25 117.7(3) . .
C30 C29 Si3 117.6(3) . .
C30 C29 H29A 107.9 . .
Si3 C29 H29A 107.9 . .
C30 C29 H29B 107.9 . .
Si3 C29 H29B 107.9 . .
H29A C29 H29B 107.2 . .
C31 C30 C29 114.1(3) . .
C31 C30 H30A 108.7 . .
C29 C30 H30A 108.7 . .
C31 C30 H30B 108.7 . .
C29 C30 H30B 108.7 . .
H30A C30 H30B 107.6 . .
C36 C31 C32 117.3(4) . .
C36 C31 C30 122.3(4) . .
C32 C31 C30 120.4(3) . .
C33 C32 C31 121.5(4) . .
C33 C32 H32A 119.3 . .
C31 C32 H32A 119.3 . .
C32 C33 C34 119.8(4) . .
C32 C33 H33A 120.1 . .
C34 C33 H33A 120.1 . .
C35 C34 C33 119.5(4) . .
C35 C34 C37 120.9(3) . .
C33 C34 C37 119.6(4) . .
C36 C35 C34 120.3(4) . .
C36 C35 H35A 119.8 . .
C34 C35 H35A 119.8 . .
C35 C36 C31 121.6(4) . .
C35 C36 H36A 119.2 . .
C31 C36 H36A 119.2 . .
O9 C37 O10 122.3(4) . 2_657
O9 C37 C34 122.6(3) . .
O10 C37 C34 115.1(3) 2_657 .
C55 014 C52 103.7(6) . .
014 C52 C53 105.4(6) . .
014 C52 H52A 110.7 . .
C53 C52 H52A 110.7 . .
014 C52 H52B 110.7 . .
C53 C52 H52B 110.7 . .
H52A C52 H52B 108.8 . .
C52 C53 C54 103.0(6) . .
C52 C53 H53A 111.2 . .
C54 C53 H53A 111.2 . .
C52 C53 H53B 111.2 . .
C54 C53 H53B 111.2 . .
H53A C53 H53B 109.1 . .
C55 C54 C53 103.3(6) . .
C55 C54 H54A 111.1 . .
C53 C54 H54A 111.1 . .
C55 C54 H54B 111.1 . .
C53 C54 H54B 111.1 . .
H54A C54 H54B 109.1 . .
014 C55 C54 107.3(6) . .
014 C55 H55A 110.3 . .
C54 C55 H55A 110.3 . .
014 C55 H55B 110.3 . .
C54 C55 H55B 110.3 . .
H55A C55 H55B 108.5 . .

loop_
_geom_bond_atom_site_label_1
_geom_bond_atom_site_label_2
_geom_bond_distance
_geom_bond_site_symmetry_2
Si1 O1 1.615(3) .
Si1 O2 1.630(3) .
Si1 O3 1.630(2) 2_766
Si1 C1 1.840(4) .
Si2 O1 1.622(3) .
Si2 O5 1.632(2) .
Si2 O6 1.636(3) .
Si2 C10 1.841(4) .
Si3 O5 1.621(2) 2_766
Si3 O2 1.620(3) .
Si3 O4 1.624(3) .
Si3 C29 1.851(4) .
Si4 O6 1.616(3) .
Si4 O4 1.626(3) .
Si4 O3 1.631(3) .
Si4 C20 1.846(4) .
O3 Si1 1.630(2) 2_766
O5 Si3 1.621(2) 2_766
O7 C28 1.284(4) .
O7 H7 0.8400 .
O8 C28 1.265(4) .
O9 C37 1.248(5) .
O10 C37 1.312(4) 2_657
O10 H10 0.8400 .
O11 C18 1.240(4) .
O12 C18 1.305(4) .
O12 H12 0.8400 .
O13 C9 1.288(4) .
O13 H13 0.8400 .
O14 C9 1.266(5) .
C1 C2 1.543(5) .
C1 H1A 0.9900 .
C1 H1B 0.9900 .
C2 C3 1.514(5) .
C2 H2A 0.9900 .
C2 H2B 0.9900 .
C3 C8 1.396(5) 2_657
C3 C4 1.395(5) 2_657
C4 C5 1.377(5) .
C4 C3 1.395(5) 2_657
C4 H4A 0.9500 .
C5 C6 1.396(5) .
C5 H5A 0.9500 .
C6 C7 1.389(5) .
C6 C9 1.479(5) .
C7 C8 1.387(5) .
C7 H7A 0.9500 .
C8 C3 1.396(5) 2_657
C8 H8A 0.9500 .
C10 C11 1.539(5) .
C10 H10A 0.9900 .
C10 H10B 0.9900 .
C11 C12 1.516(5) .
C11 H11A 0.9900 .
C11 H11B 0.9900 .
C12 C17 1.394(5) .
C12 C13 1.396(5) .
C13 C14 1.386(5) .
C13 H13A 0.9500 .
C14 C15 1.391(5) .
C14 H14A 0.9500 .
C15 C16 1.390(5) .
C15 C18 1.473(5) .
C16 C17 1.368(5) .
C16 H17A 0.9500 .
C17 H16A 0.9500 .
C20 C21 1.550(5) .
C20 H20A 0.9900 .
C20 H20B 0.9900 .
C21 C22 1.522(5) .
C21 H21A 0.9900 .
C21 H21B 0.9900 .
C22 C23 1.390(5) .
C22 C27 1.399(5) .
C23 C24 1.394(5) .
C23 H23A 0.9500 .
C24 C25 1.392(5) .
C24 H24A 0.9500 .
C25 C26 1.393(5) .
C25 C28 1.483(5) .
C26 C27 1.377(5) .
C26 H26A 0.9500 .
C27 H27A 0.9500 .
C29 C30 1.543(5) .
C29 H29A 0.9900 .
C29 H29B 0.9900 .
C30 C31 1.493(5) .
C30 H30A 0.9900 .
C30 H30B 0.9900 .
C31 C36 1.390(5) .
C31 C32 1.409(6) .
C32 C33 1.384(5) .
C32 H32A 0.9500 .
C33 C34 1.395(5) .
C33 H33A 0.9500 .
C34 C35 1.386(6) .
C34 C37 1.471(5) .
C35 C36 1.384(5) .
C35 H35A 0.9500 .
C36 H36A 0.9500 .
C37 O10 1.312(4) 2_657
014 C55 1.411(8) .
014 C52 1.453(9) .
C52 C53 1.515(10) .
C52 H52A 0.9900 .
C52 H52B 0.9900 .
C53 C54 1.566(9) .
C53 H53A 0.9900 .
C53 H53B 0.9900 .
C54 C55 1.503(10) .
C54 H54A 0.9900 .
C54 H54B 0.9900 .
C55 H55A 0.9900 .
C55 H55B 0.9900 .
